data_7014163
loop_
_publ_author_name
'Garcia, Felipe'
'Humphrey, Simon M.'
'Kowenicki, Richard A.'
'McPartlin, Mary'
'Wright, Dominic S.'

_publ_section_title
;
 Selective formation of the [PhP(H)-PPh]- anion in the reaction of
 PhPHLi with MeAlCl(2); synthesis and structure of the unusual tetramer
 [(PhP(H)-PPh)Li.thf]4.
;
_journal_issue 7
_journal_name_full 'Dalton transactions (Cambridge, England : 2003)'
_journal_page_first 977
_journal_page_last 979
_journal_paper_doi 10.1039/b402295e
_journal_year 2004
_chemical_formula_sum 'C64 H76 Li4 O4 P8'
_chemical_formula_weight 1184.77
_chemical_name_systematic
;
?
;
_space_group_IT_number 114
_symmetry_cell_setting tetragonal
_symmetry_space_group_name_Hall 'P -4 2n'
_symmetry_space_group_name_H-M 'P -4 21 c'
_atom_sites_solution_hydrogens geom
_atom_sites_solution_primary direct
_atom_sites_solution_secondary difmap
_audit_creation_method SHELXL-97
_cell_angle_alpha 90.00
_cell_angle_beta 90.00
_cell_angle_gamma 90.00
_cell_formula_units_Z 2
_cell_length_a 20.0636(6)
_cell_length_b 20.0636(6)
_cell_length_c 8.9176(2)
_cell_measurement_reflns_used 6725
_cell_measurement_temperature 180(2)
_cell_measurement_theta_max 20.60
_cell_measurement_theta_min 1.02
_cell_volume 3589.76(17)
_computing_cell_refinement 'HKL Scalepack (Otwinowski & Minor 1997)'
_computing_data_collection 'Collect (Nonius B.V. 1998)'
_computing_data_reduction
;
HKL Denzo and Scalepack (Otwinowski & Minor 1997)
;
_computing_publication_material 'SHELXL-97 (Sheldrick 1997)'
_computing_structure_refinement 'SHELXL-97 (Sheldrick 1997)'
_computing_structure_solution 'SIR-92 (Altomare et al. 1994)'
_diffrn_ambient_temperature 180(2)
_diffrn_measured_fraction_theta_full 0.976
_diffrn_measured_fraction_theta_max 0.976
_diffrn_measurement_device_type 'Nonius Kappa CCD'
_diffrn_measurement_method 'Thin slice \w and \f scans'
_diffrn_radiation_monochromator graphite
_diffrn_radiation_source 'fine-focus sealed tube'
_diffrn_radiation_type MoK\a
_diffrn_radiation_wavelength 0.71069
_diffrn_reflns_av_R_equivalents 0.0381
_diffrn_reflns_av_sigmaI/netI 0.0301
_diffrn_reflns_limit_h_max 19
_diffrn_reflns_limit_h_min -17
_diffrn_reflns_limit_k_max 19
_diffrn_reflns_limit_k_min -18
_diffrn_reflns_limit_l_max 8
_diffrn_reflns_limit_l_min -8
_diffrn_reflns_number 7923
_diffrn_reflns_theta_full 20.59
_diffrn_reflns_theta_max 20.59
_diffrn_reflns_theta_min 3.66
_diffrn_standards_number 0
_exptl_absorpt_coefficient_mu 0.234
_exptl_absorpt_correction_T_max 0.960
_exptl_absorpt_correction_T_min 0.889
_exptl_absorpt_correction_type multi-scan
_exptl_absorpt_process_details
;
multi-scan from symmetry-related measurements
Sortav (Blessing 1995)
;
_exptl_crystal_density_diffrn 1.096
_exptl_crystal_density_method 'not measured'
_exptl_crystal_F_000 1248
_exptl_crystal_size_max 0.21
_exptl_crystal_size_mid 0.18
_exptl_crystal_size_min 0.12
_refine_diff_density_max 0.794
_refine_diff_density_min -0.468
_refine_diff_density_rms 0.079
_refine_ls_abs_structure_details 'Flack H D (1983), Acta Cryst. A39, 876-881'
_refine_ls_abs_structure_Flack 0.0(3)
_refine_ls_extinction_method none
_refine_ls_goodness_of_fit_ref 1.071
_refine_ls_hydrogen_treatment mixed
_refine_ls_matrix_type full
_refine_ls_number_parameters 182
_refine_ls_number_reflns 1801
_refine_ls_number_restraints 0
_refine_ls_restrained_S_all 1.071
_refine_ls_R_factor_all 0.0626
_refine_ls_R_factor_gt 0.0570
_refine_ls_shift/su_max 0.002
_refine_ls_shift/su_mean 0.000
_refine_ls_structure_factor_coef Fsqd
_refine_ls_weighting_details 'calc w=1/[\s^2^(Fo^2^)+(0.1387P)^2^+3.8370P] where P=(Fo^2^+2Fc^2^)/3'
_refine_ls_weighting_scheme calc
_refine_ls_wR_factor_gt 0.1800
_refine_ls_wR_factor_ref 0.1885
_reflns_number_gt 1679
_reflns_number_total 1801
_reflns_threshold_expression >2sigma(I)
_cod_data_source_file b402295e.txt
_cod_data_source_block mw0343
_cod_original_sg_symbol_H-M P-42(1)c
_cod_database_code 7014163

loop_
_symmetry_equiv_pos_as_xyz
'x, y, z'
'-x+1/2, y+1/2, -z+1/2'
'-x, -y, z'
'x+1/2, -y+1/2, -z+1/2'
'-y, x, -z'
'y+1/2, x+1/2, z+1/2'
'y, -x, -z'
'-y+1/2, -x+1/2, z+1/2'

loop_
_atom_site_label
_atom_site_type_symbol
_atom_site_fract_x
_atom_site_fract_y
_atom_site_fract_z
_atom_site_U_iso_or_equiv
_atom_site_adp_type
_atom_site_occupancy
_atom_site_symmetry_multiplicity
_atom_site_calc_flag
_atom_site_refinement_flags
_atom_site_disorder_assembly
_atom_site_disorder_group
P1 P 0.93828(8) 0.89611(8) 0.8790(2) 0.0426(6) Uani 1 1 d . . .
P2 P 0.90215(9) 0.97599(8) 0.7420(2) 0.0437(6) Uani 1 1 d . . .
H2P H 0.9127 0.9550 0.6053 0.07(2) Uiso 1 1 d . . .
Li1 Li 0.9079(5) 0.9360(5) 1.1430(13) 0.047(3) Uani 1 1 d . . .
O1T O 0.8298(2) 0.8932(2) 1.2293(6) 0.0515(13) Uani 1 1 d . . .
C2T C 0.7836(5) 0.9278(4) 1.3156(11) 0.082(3) Uani 1 1 d . . .
H2T1 H 0.7668 0.9665 1.2583 0.098 Uiso 1 1 calc R . .
H2T2 H 0.8055 0.9447 1.4075 0.098 Uiso 1 1 calc R . .
C3T C 0.7291(5) 0.8857(5) 1.3562(16) 0.102(4) Uani 1 1 d . . .
H3T1 H 0.6861 0.9086 1.3378 0.122 Uiso 1 1 calc R . .
H3T2 H 0.7317 0.8734 1.4635 0.122 Uiso 1 1 calc R . .
C4T C 0.7351(4) 0.8253(4) 1.2597(13) 0.079(3) Uani 1 1 d . . .
H4T1 H 0.7247 0.7844 1.3174 0.095 Uiso 1 1 calc R . .
H4T2 H 0.7046 0.8281 1.1726 0.095 Uiso 1 1 calc R . .
C5T C 0.8069(4) 0.8251(3) 1.2092(9) 0.056(2) Uani 1 1 d . . .
H5T1 H 0.8336 0.7940 1.2708 0.067 Uiso 1 1 calc R . .
H5T2 H 0.8103 0.8117 1.1027 0.067 Uiso 1 1 calc R . .
C11 C 0.9024(3) 0.8180(3) 0.8091(8) 0.0375(16) Uani 1 1 d . . .
C12 C 0.8672(3) 0.8100(3) 0.6788(8) 0.0420(18) Uani 1 1 d . . .
H12 H 0.8587 0.8477 0.6172 0.050 Uiso 1 1 calc R . .
C13 C 0.8432(4) 0.7470(3) 0.6342(8) 0.0498(19) Uani 1 1 d . . .
H13 H 0.8190 0.7428 0.5431 0.060 Uiso 1 1 calc R . .
C14 C 0.8545(4) 0.6918(3) 0.7209(8) 0.0522(19) Uani 1 1 d . . .
H14 H 0.8383 0.6494 0.6909 0.063 Uiso 1 1 calc R . .
C15 C 0.8896(4) 0.6991(3) 0.8524(8) 0.0491(18) Uani 1 1 d . . .
H15 H 0.8983 0.6612 0.9132 0.059 Uiso 1 1 calc R . .
C16 C 0.9123(3) 0.7610(3) 0.8968(8) 0.0428(17) Uani 1 1 d . . .
H16 H 0.9353 0.7650 0.9895 0.051 Uiso 1 1 calc R . .
C21 C 0.8109(3) 0.9752(3) 0.7422(7) 0.0417(17) Uani 1 1 d . . .
C22 C 0.7773(4) 1.0208(3) 0.6455(8) 0.0517(18) Uani 1 1 d . . .
H22 H 0.8027 1.0476 0.5788 0.062 Uiso 1 1 calc R . .
C23 C 0.7108(4) 1.0267(4) 0.6464(10) 0.066(2) Uani 1 1 d . . .
H23 H 0.6895 1.0578 0.5817 0.080 Uiso 1 1 calc R . .
C24 C 0.6721(4) 0.9866(4) 0.7442(12) 0.075(3) Uani 1 1 d . . .
H24 H 0.6248 0.9889 0.7428 0.090 Uiso 1 1 calc R . .
C25 C 0.7045(4) 0.9441(4) 0.8413(10) 0.063(2) Uani 1 1 d . . .
H25 H 0.6794 0.9180 0.9099 0.076 Uiso 1 1 calc R . .
C26 C 0.7721(3) 0.9391(3) 0.8399(8) 0.0458(18) Uani 1 1 d . . .
H26 H 0.7932 0.9097 0.9085 0.055 Uiso 1 1 calc R . .

loop_
_atom_site_aniso_label
_atom_site_aniso_U_11
_atom_site_aniso_U_22
_atom_site_aniso_U_33
_atom_site_aniso_U_23
_atom_site_aniso_U_13
_atom_site_aniso_U_12
P1 0.0337(10) 0.0364(11) 0.0577(12) -0.0029(9) -0.0038(8) -0.0017(7)
P2 0.0420(11) 0.0362(10) 0.0529(10) -0.0006(9) 0.0017(9) -0.0064(8)
Li1 0.052(7) 0.026(5) 0.062(7) 0.000(5) 0.006(6) -0.002(5)
O1T 0.042(3) 0.038(3) 0.074(3) -0.006(3) 0.010(3) -0.008(2)
C2T 0.100(7) 0.054(5) 0.092(6) -0.017(5) 0.046(5) -0.009(5)
C3T 0.070(6) 0.076(6) 0.160(10) -0.039(7) 0.052(7) -0.018(5)
C4T 0.059(5) 0.048(5) 0.130(8) -0.021(6) 0.023(6) -0.014(4)
C5T 0.049(5) 0.040(4) 0.078(5) 0.000(4) 0.010(4) -0.005(4)
C11 0.027(4) 0.031(4) 0.054(4) -0.006(3) 0.002(3) 0.004(3)
C12 0.043(4) 0.033(4) 0.049(4) 0.002(3) 0.002(4) -0.001(3)
C13 0.060(5) 0.038(4) 0.051(4) -0.006(4) -0.002(4) -0.008(3)
C14 0.067(5) 0.033(4) 0.056(5) -0.012(4) 0.013(4) -0.010(3)
C15 0.059(5) 0.037(4) 0.051(5) 0.007(3) 0.011(4) 0.004(3)
C16 0.048(4) 0.038(4) 0.043(4) -0.001(4) 0.004(3) 0.002(3)
C21 0.050(4) 0.029(3) 0.047(4) -0.012(4) -0.005(4) 0.000(3)
C22 0.051(5) 0.044(4) 0.060(4) -0.001(4) -0.010(4) 0.007(4)
C23 0.073(7) 0.039(4) 0.088(6) -0.003(4) -0.019(5) 0.010(4)
C24 0.031(4) 0.066(6) 0.127(8) -0.026(6) -0.025(5) 0.015(4)
C25 0.056(6) 0.036(4) 0.098(6) -0.008(4) 0.001(5) -0.002(4)
C26 0.039(5) 0.028(4) 0.070(5) -0.001(4) -0.005(4) 0.000(3)

loop_
_atom_type_symbol
_atom_type_description
_atom_type_scat_dispersion_real
_atom_type_scat_dispersion_imag
_atom_type_scat_source
C C 0.0033 0.0016 'International Tables Vol C Tables 4.2.6.8 and 6.1.1.4'
H H 0.0000 0.0000 'International Tables Vol C Tables 4.2.6.8 and 6.1.1.4'
P P 0.1023 0.0942 'International Tables Vol C Tables 4.2.6.8 and 6.1.1.4'
Li Li -0.0003 0.0001 'International Tables Vol C Tables 4.2.6.8 and 6.1.1.4'
O O 0.0106 0.0060 'International Tables Vol C Tables 4.2.6.8 and 6.1.1.4'

loop_
_geom_angle_atom_site_label_1
_geom_angle_atom_site_label_2
_geom_angle_atom_site_label_3
_geom_angle
_geom_angle_site_symmetry_1
_geom_angle_site_symmetry_3
_geom_angle_publ_flag
C11 P1 P2 108.2(2) . . ?
C11 P1 Li1 116.3(3) . 5_757 ?
P2 P1 Li1 102.8(3) . 5_757 ?
C11 P1 Li1 119.1(3) . . ?
P2 P1 Li1 102.1(2) . . ?
Li1 P1 Li1 106.2(4) 5_757 . ?
C21 P2 P1 109.4(2) . . ?
C21 P2 Li1 105.3(3) . 7_577 ?
P1 P2 Li1 110.6(3) . 7_577 ?
O1T Li1 P1 113.2(5) . 7_577 ?
O1T Li1 P1 114.7(5) . . ?
P1 Li1 P1 105.1(4) 7_577 . ?
O1T Li1 P2 116.4(5) . 5_757 ?
P1 Li1 P2 111.6(4) 7_577 5_757 ?
P1 Li1 P2 93.8(3) . 5_757 ?
C2T O1T C5T 109.0(6) . . ?
C2T O1T Li1 122.5(6) . . ?
C5T O1T Li1 128.4(5) . . ?
O1T C2T C3T 110.9(7) . . ?
C2T C3T C4T 105.8(8) . . ?
C5T C4T C3T 104.5(7) . . ?
O1T C5T C4T 105.3(6) . . ?
C12 C11 C16 116.8(6) . . ?
C12 C11 P1 126.2(5) . . ?
C16 C11 P1 116.9(5) . . ?
C11 C12 C13 121.4(6) . . ?
C14 C13 C12 120.6(7) . . ?
C15 C14 C13 118.7(6) . . ?
C14 C15 C16 120.6(7) . . ?
C11 C16 C15 121.9(6) . . ?
C26 C21 C22 117.1(6) . . ?
C26 C21 P2 124.8(5) . . ?
C22 C21 P2 117.8(5) . . ?
C23 C22 C21 121.6(8) . . ?
C22 C23 C24 119.9(7) . . ?
C25 C24 C23 118.6(7) . . ?
C24 C25 C26 120.7(8) . . ?
C21 C26 C25 122.1(7) . . ?

loop_
_geom_bond_atom_site_label_1
_geom_bond_atom_site_label_2
_geom_bond_distance
_geom_bond_site_symmetry_2
_geom_bond_publ_flag
P1 C11 1.833(6) . ?
P1 P2 2.142(2) . ?
P1 Li1 2.542(10) 5_757 ?
P1 Li1 2.560(11) . ?
P2 C21 1.832(7) . ?
P2 Li1 2.634(11) 7_577 ?
Li1 O1T 1.945(11) . ?
Li1 P1 2.542(10) 7_577 ?
Li1 P2 2.634(11) 5_757 ?
O1T C2T 1.390(9) . ?
O1T C5T 1.453(8) . ?
C2T C3T 1.428(12) . ?
C3T C4T 1.492(13) . ?
C4T C5T 1.509(11) . ?
C11 C12 1.370(10) . ?
C11 C16 1.400(9) . ?
C12 C13 1.410(10) . ?
C13 C14 1.370(10) . ?
C14 C15 1.376(10) . ?
C15 C16 1.381(10) . ?
C21 C26 1.374(10) . ?
C21 C22 1.426(9) . ?
C22 C23 1.341(11) . ?
C23 C24 1.418(11) . ?
C24 C25 1.379(12) . ?
C25 C26 1.360(10) . ?
